data_2010845
loop_
_publ_author_name
'Hosomi, Hiroyuki'
'Ohba, Shigeru'
'Ito, Yoshikatsu'

_publ_section_title
;
 Charge-transfer complexes of <i>N</i>-methyl-and
 <i>N</i>-ethylcarbazole with 3,5-dinitrobenzonitrile
;
_journal_issue 4
_journal_name_full 'Acta Crystallographica Section C'
_journal_page_first e147
_journal_page_last e148
_journal_paper_doi 10.1107/S0108270100003851
_journal_volume 56
_journal_year 2000
_chemical_formula_moiety 'C14 H13 N1, C7 H3 N3 O4'
_chemical_formula_sum 'C21 H16 N4 O4'
_chemical_formula_weight 388.38
_space_group_IT_number 14
_symmetry_cell_setting monoclinic
_symmetry_space_group_name_Hall '-P 2yab'
_symmetry_space_group_name_H-M 'P 1 21/a 1'
_cell_angle_alpha 90
_cell_angle_beta 107.300(10)
_cell_angle_gamma 90
_cell_formula_units_Z 4
_cell_length_a 16.227(2)
_cell_length_b 6.982(2)
_cell_length_c 17.435(2)
_cell_measurement_reflns_used 25
_cell_measurement_temperature 293.0(10)
_cell_measurement_theta_max 15.0
_cell_measurement_theta_min 10.0
_cell_volume 1886.0(6)
_computing_cell_refinement 'MSC/AFC Diffractometer Control Software'
_computing_data_collection
;MSC/AFC Diffractometer Control Software
(Molecular Structure Corporation, 1993)
;
_computing_data_reduction 'TEXSAN (Molecular Structure Corporation, 1999)'
_computing_publication_material TEXSAN
_computing_structure_refinement 'SHELXL97 (Sheldrick, 1997)'
_computing_structure_solution 'SIR92 (Altomare et al., 1994)'
_diffrn_measurement_device_type 'Rigaku AFC5'
_diffrn_measurement_method \q-2\q
_diffrn_radiation_type MoK\a
_diffrn_radiation_wavelength .71073
_diffrn_reflns_av_R_equivalents .020
_diffrn_reflns_limit_h_max 21
_diffrn_reflns_limit_h_min 0
_diffrn_reflns_limit_k_max 9
_diffrn_reflns_limit_k_min 0
_diffrn_reflns_limit_l_max 22
_diffrn_reflns_limit_l_min -22
_diffrn_reflns_number 4482
_diffrn_reflns_theta_max 27.5
_diffrn_reflns_theta_min 2.0
_diffrn_standards_decay_% 2.8
_diffrn_standards_interval_count 100
_diffrn_standards_number 3
_exptl_absorpt_coefficient_mu .097
_exptl_absorpt_correction_type none
_exptl_crystal_colour orange
_exptl_crystal_density_diffrn 1.368
_exptl_crystal_density_method 'not measured'
_exptl_crystal_description prism
_exptl_crystal_size_max .5
_exptl_crystal_size_mid .35
_exptl_crystal_size_min .3
_refine_diff_density_max .13
_refine_diff_density_min -.13
_refine_ls_extinction_coef .0071(10)
_refine_ls_extinction_method 'SHELXL97 (Sheldrick, 1997)'
_refine_ls_goodness_of_fit_ref .97
_refine_ls_hydrogen_treatment noref
_refine_ls_number_parameters 263
_refine_ls_number_reflns 4322
_refine_ls_R_factor_gt .064
_refine_ls_shift/su_max .001
_refine_ls_structure_factor_coef Fsqd
_refine_ls_weighting_details 'w = 1/[\s^2^(Fo^2^) + (0.0549P)^2^] where P = (Fo^2^+2Fc^2^)/3'
_refine_ls_weighting_scheme calc
_refine_ls_wR_factor_ref .160
_reflns_number_gt 1585
_reflns_number_total 4322
_reflns_threshold_expression I>2\s(I)
_cod_data_source_file qa0230.cif
_cod_data_source_block II
_cod_original_sg_symbol_H-M 'P 21/a'
_cod_database_code 2010845
_cod_database_fobs_code 2010845

loop_
_symmetry_equiv_pos_as_xyz
x,y,z
1/2-x,1/2+y,-z
-x,-y,-z
1/2+x,1/2-y,z

loop_
_atom_site_label
_atom_site_fract_x
_atom_site_fract_y
_atom_site_fract_z
_atom_site_U_iso_or_equiv
_atom_site_adp_type
_atom_site_calc_flag
_atom_site_refinement_flags
_atom_site_occupancy
_atom_site_disorder_assembly
_atom_site_disorder_group
_atom_site_type_symbol
O1 .5497(2) .8484(4) .9271(2) .0994(9) Uani d . 1.00 . . O
O2 .5317(2) .8096(4) .8004(2) .0933(9) Uani d . 1.00 . . O
O3 .2550(2) .9426(4) .61100(10) .1023(10) Uani d . 1.00 . . O
O4 .1440(2) .9922(4) .6523(2) .1003(9) Uani d . 1.00 . . O
N5 .5045(2) .8442(4) .8574(2) .0715(8) Uani d . 1.00 . . N
N6 .2203(2) .9591(4) .6640(2) .0749(9) Uani d . 1.00 . . N
N7 .2286(2) .9773(6) 1.0053(2) .1260(10) Uani d . 1.00 . . N
N8 .3681(2) .3832(4) .6538(2) .0662(8) Uani d . 1.00 . . N
C9 .2554(2) .9581(6) .9534(2) .0830(10) Uani d . 1.00 . . C
C10 .2907(2) .9364(5) .8868(2) .0622(9) Uani d . 1.00 . . C
C11 .3784(2) .9040(5) .9038(2) .0629(9) Uani d . 1.00 . . C
C12 .4114(2) .8838(4) .8400(2) .0549(8) Uani d . 1.00 . . C
C13 .3619(2) .8997(4) .7610(2) .0570(8) Uani d . 1.00 . . C
C14 .2753(2) .9348(4) .7476(2) .0584(8) Uani d . 1.00 . . C
C15 .2380(2) .9524(5) .8088(2) .0630(9) Uani d . 1.00 . . C
C16 .4163(2) .3694(4) .7341(2) .0582(8) Uani d . 1.00 . . C
C17 .5036(2) .3290(5) .7664(2) .0706(10) Uani d . 1.00 . . C
C18 .5370(2) .3223(5) .8488(2) .0800(10) Uani d . 1.00 . . C
C19 .4841(3) .3556(6) .8974(2) .0850(10) Uani d . 1.00 . . C
C20 .3970(3) .3917(5) .8660(2) .0740(10) Uani d . 1.00 . . C
C21 .3621(2) .3992(4) .7823(2) .0593(9) Uani d . 1.00 . . C
C22 .2774(2) .4341(4) .7289(2) .0625(9) Uani d . 1.00 . . C
C23 .1964(3) .4741(5) .7397(2) .0780(10) Uani d . 1.00 . . C
C24 .1269(2) .5054(6) .6727(3) .0920(10) Uani d . 1.00 . . C
C25 .1347(2) .4988(6) .5953(2) .0960(10) Uani d . 1.00 . . C
C26 .2134(3) .4591(6) .5828(2) .0850(10) Uani d . 1.00 . . C
C27 .2836(2) .4260(5) .6504(2) .0645(9) Uani d . 1.00 . . C
C28 .4035(2) .3946(6) .5860(2) .0840(10) Uani d . 1.00 . . C
C29 .4271(2) .5972(6) .5716(2) .1050(10) Uani d . 1.00 . . C
H11 .4162 .8943 .9591 .0697 Uiso calc . 1.00 . . H
H13 .3871 .8851 .7165 .0634 Uiso calc . 1.00 . . H
H15 .1757 .9662 .7968 .0689 Uiso calc . 1.00 . . H
H17 .5394 .3043 .7316 .0798 Uiso calc . 1.00 . . H
H18 .5983 .2948 .8727 .0942 Uiso calc . 1.00 . . H
H19 .5097 .3513 .9560 .0988 Uiso calc . 1.00 . . H
H20 .3601 .4117 .9005 .0871 Uiso calc . 1.00 . . H
H23 .1905 .4778 .7935 .0918 Uiso calc . 1.00 . . H
H24 .0716 .5396 .6799 .1041 Uiso calc . 1.00 . . H
H25 .0836 .5218 .5489 .1120 Uiso calc . 1.00 . . H
H26 .2208 .4558 .5290 .1007 Uiso calc . 1.00 . . H
H28A .4543 .3147 .5961 .0943 Uiso calc . 1.00 . . H
H28B .3611 .3471 .5379 .0943 Uiso calc . 1.00 . . H
H29A .4501 .6068 .5274 .1170 Uiso calc . 1.00 . . H
H29B .4692 .6476 .6195 .1170 Uiso calc . 1.00 . . H
H29C .3761 .6798 .5609 .1170 Uiso calc . 1.00 . . H

loop_
_atom_site_aniso_label
_atom_site_aniso_U_11
_atom_site_aniso_U_22
_atom_site_aniso_U_33
_atom_site_aniso_U_12
_atom_site_aniso_U_13
_atom_site_aniso_U_23
O1 .080(2) .117(2) .088(2) .009(2) .005(2) .003(2)
O2 .088(2) .101(2) .104(2) .009(2) .051(2) .004(2)
O3 .123(2) .123(3) .060(2) .007(2) .026(2) -.005(2)
O4 .078(2) .109(2) .101(2) .002(2) .006(2) .004(2)
N5 .073(2) .061(2) .086(2) -.001(2) .033(2) .006(2)
N6 .086(2) .067(2) .067(2) -.006(2) .015(2) -.007(2)
N7 .134(3) .167(4) .105(3) -.024(3) .076(2) -.021(3)
N8 .067(2) .074(2) .065(2) -.002(2) .0320(10) -.012(2)
C9 .084(3) .098(3) .079(3) -.006(2) .039(2) -.003(2)
C10 .072(2) .057(2) .064(2) -.004(2) .030(2) .000(2)
C11 .074(2) .060(2) .056(2) -.002(2) .021(2) .008(2)
C12 .058(2) .047(2) .063(2) -.002(2) .023(2) .000(2)
C13 .075(2) .042(2) .060(2) -.007(2) .029(2) -.005(2)
C14 .073(2) .047(2) .053(2) -.007(2) .015(2) -.003(2)
C15 .061(2) .059(2) .072(2) -.007(2) .023(2) -.001(2)
C16 .072(2) .046(2) .061(2) -.005(2) .026(2) -.005(2)
C17 .078(3) .058(2) .080(3) -.006(2) .031(2) -.003(2)
C18 .088(3) .064(3) .085(3) -.005(2) .020(2) .011(2)
C19 .121(3) .064(3) .068(2) -.004(3) .023(2) .014(2)
C20 .116(3) .050(2) .071(2) -.001(2) .048(2) .007(2)
C21 .081(3) .040(2) .066(2) -.009(2) .036(2) -.004(2)
C22 .076(2) .042(2) .083(2) -.010(2) .045(2) -.006(2)
C23 .095(3) .053(2) .107(3) -.003(2) .061(3) .002(2)
C24 .077(3) .074(3) .139(4) .002(2) .055(3) .007(3)
C25 .073(3) .091(3) .123(4) -.005(3) .025(3) .004(3)
C26 .075(3) .092(3) .090(3) -.008(2) .026(2) -.005(2)
C27 .070(2) .055(2) .075(2) -.009(2) .031(2) -.011(2)
C28 .084(3) .112(3) .064(2) .006(2) .033(2) -.016(2)
C29 .101(3) .131(4) .099(3) .003(3) .052(3) .026(3)

loop_
_atom_type_symbol
_atom_type_description
_atom_type_scat_dispersion_real
_atom_type_scat_dispersion_imag
_atom_type_scat_source
C C .003 .002
;International Tables for Crystallography
(1992, Vol. C)
;
H H .000 .000
;International Tables for Crystallography
(1992, Vol. C)
;
N N .006 .003
;International Tables for Crystallography
(1992, Vol. C)
;
O O .011 .006
;International Tables for Crystallography
(1992, Vol. C)
;

loop_
_geom_angle_atom_site_label_1
_geom_angle_atom_site_label_2
_geom_angle_atom_site_label_3
_geom_angle
_geom_angle_publ_flag
O1 N5 O2 123.9(3) yes
O1 N5 C12 118.5(3) no
O2 N5 C12 117.6(3) no
O3 N6 O4 124.5(3) yes
O3 N6 C14 117.2(3) no
O4 N6 C14 118.3(3) no
C16 N8 C27 108.1(3) no
C16 N8 C28 125.4(3) no
C27 N8 C28 125.1(2) no
N7 C9 C10 179.0(4) yes
C9 C10 C11 118.2(3) no
C9 C10 C15 120.3(3) no
C11 C10 C15 121.4(3) no
C10 C11 C12 117.8(3) no
C10 C11 H11 121.6 no
C12 C11 H11 120.6 no
N5 C12 C11 118.2(3) no
N5 C12 C13 118.6(3) no
C11 C12 C13 123.2(3) no
C12 C13 C14 116.6(3) no
C12 C13 H13 121.6 no
C14 C13 H13 121.8 no
N6 C14 C13 118.4(3) no
N6 C14 C15 118.6(3) no
C13 C14 C15 123.0(3) no
C10 C15 C14 118.0(3) no
C10 C15 H15 121.3 no
C14 C15 H15 120.6 no
N8 C16 C17 128.5(3) no
N8 C16 C21 109.2(3) no
C17 C16 C21 122.3(3) no
C16 C17 C18 117.8(4) no
C16 C17 H17 120.7 no
C18 C17 H17 121.5 no
C17 C18 C19 120.5(3) no
C17 C18 H18 119.1 no
C19 C18 H18 120.4 no
C18 C19 C20 122.1(3) no
C18 C19 H19 118.8 no
C20 C19 H19 119.1 no
C19 C20 C21 118.1(4) no
C19 C20 H20 121.6 no
C21 C20 H20 120.3 no
C16 C21 C20 119.2(3) no
C16 C21 C22 106.7(3) no
C20 C21 C22 134.1(4) no
C21 C22 C23 134.3(3) no
C21 C22 C27 107.1(3) no
C23 C22 C27 118.6(3) no
C22 C23 C24 118.6(4) no
C22 C23 H23 119.8 no
C24 C23 H23 121.6 no
C23 C24 C25 121.9(4) no
C23 C24 H24 118.9 no
C25 C24 H24 119.1 no
C24 C25 C26 120.8(3) no
C24 C25 H25 119.6 no
C26 C25 H25 119.6 no
C25 C26 C27 117.4(4) no
C25 C26 H26 122.4 no
C27 C26 H26 120.2 no
N8 C27 C22 109.0(3) no
N8 C27 C26 128.3(4) no
C22 C27 C26 122.7(4) no
N8 C28 C29 111.5(3) yes
N8 C28 H28A 109.8 no
N8 C28 H28B 109.3 no
C29 C28 H28A 109.2 no
C29 C28 H28B 109.1 no
H28A C28 H28B 108.0 no
C28 C29 H29A 112.3 no
C28 C29 H29B 110.2 no
C28 C29 H29C 110.0 no
H29A C29 H29B 108.9 no
H29A C29 H29C 108.4 no
H29B C29 H29C 106.8 no

loop_
_geom_bond_atom_site_label_1
_geom_bond_atom_site_label_2
_geom_bond_site_symmetry_1
_geom_bond_site_symmetry_2
_geom_bond_distance
_geom_bond_publ_flag
O1 N5 . . 1.219(4) yes
O2 N5 . . 1.225(5) yes
O3 N6 . . 1.222(5) yes
O4 N6 . . 1.216(5) yes
N5 C12 . . 1.476(4) no
N6 C14 . . 1.475(4) no
N7 C9 . . 1.123(6) yes
N8 C16 . . 1.390(4) no
N8 C27 . . 1.387(5) no
N8 C28 . . 1.463(5) yes
C9 C10 . . 1.447(6) yes
C10 C11 . . 1.383(5) no
C10 C15 . . 1.379(4) no
C11 C12 . . 1.378(5) no
C11 H11 . . .980 no
C12 C13 . . 1.376(4) no
C13 C14 . . 1.376(5) no
C13 H13 . . .984 no
C14 C15 . . 1.380(5) no
C15 H15 . . .976 no
C16 C17 . . 1.390(5) no
C16 C21 . . 1.401(6) no
C17 C18 . . 1.376(5) no
C17 H17 . . .971 no
C18 C19 . . 1.395(6) no
C18 H18 . . .976 no
C19 C20 . . 1.379(6) no
C19 H19 . . .981 no
C20 C21 . . 1.400(5) no
C20 H20 . . .977 no
C21 C22 . . 1.434(4) no
C22 C23 . . 1.409(6) no
C22 C27 . . 1.403(6) no
C23 C24 . . 1.378(5) no
C23 H23 . . .972 no
C24 C25 . . 1.393(7) no
C24 H24 . . .972 no
C25 C26 . . 1.386(6) no
C25 H25 . . .985 no
C26 C27 . . 1.394(4) no
C26 H26 . . .980 no
C28 C29 . . 1.506(6) yes
C28 H28A . . .966 no
C28 H28B . . .971 no
C29 H29A . . .953 no
C29 H29B . . .974 no
C29 H29C . . .979 no

loop_
_cod_related_entry_id
_cod_related_entry_database
_cod_related_entry_code
1 ChemSpider 21107206
